data_4080283
loop_
_publ_author_name
'Huang, Wenliang'
'Upton, Brianna M.'
'Khan, Saeed I.'
'Diaconescu, Paula L.'

_publ_section_title
;
 Synthesis and Characterization of Paramagnetic Lanthanide Benzyl
 Complexes
;
_journal_issue 5
_journal_name_full Organometallics
_journal_page_first 1379
_journal_paper_doi 10.1021/om3010433
_journal_volume 32
_journal_year 2013
_chemical_formula_sum 'C30 H54 Er Fe I N2 O2 Si2'
_chemical_formula_weight 880.94
_chemical_name_systematic
; 
 ? 
;
_space_group_IT_number 2
_symmetry_cell_setting triclinic
_symmetry_space_group_name_Hall '-P 1'
_symmetry_space_group_name_H-M 'P -1'
_atom_sites_solution_hydrogens geom
_atom_sites_solution_primary direct
_atom_sites_solution_secondary difmap
_audit_creation_method SHELXL-97
_cell_angle_alpha 100.706(2)
_cell_angle_beta 93.321(2)
_cell_angle_gamma 118.0390(10)
_cell_formula_units_Z 2
_cell_length_a 11.1350(15)
_cell_length_b 11.5510(16)
_cell_length_c 16.112(3)
_cell_measurement_temperature 100(2)
_cell_volume 1771.9(5)
_computing_structure_refinement 'SHELXL-97 (Sheldrick, 1997)'
_computing_structure_solution 'SHELXS-97 (Sheldrick, 1990)'
_diffrn_ambient_temperature 100(2)
_diffrn_measured_fraction_theta_full 0.988
_diffrn_measured_fraction_theta_max 0.891
_diffrn_radiation_monochromator graphite
_diffrn_radiation_source 'fine-focus sealed tube'
_diffrn_radiation_type MoK\a
_diffrn_radiation_wavelength 0.71073
_diffrn_reflns_av_R_equivalents 0.0174
_diffrn_reflns_av_sigmaI/netI 0.0340
_diffrn_reflns_limit_h_max 15
_diffrn_reflns_limit_h_min -15
_diffrn_reflns_limit_k_max 16
_diffrn_reflns_limit_k_min -16
_diffrn_reflns_limit_l_max 22
_diffrn_reflns_limit_l_min -22
_diffrn_reflns_number 17221
_diffrn_reflns_theta_full 25.00
_diffrn_reflns_theta_max 30.52
_diffrn_reflns_theta_min 3.82
_exptl_absorpt_coefficient_mu 3.728
_exptl_absorpt_correction_T_max 0.4944
_exptl_absorpt_correction_T_min 0.4327
_exptl_absorpt_correction_type multi-scan
_exptl_absorpt_process_details 'Twinabs (Bruker)'
_exptl_crystal_density_diffrn 1.651
_exptl_crystal_density_method 'not measured'
_exptl_crystal_F_000 878
_exptl_crystal_size_max 0.27
_exptl_crystal_size_mid 0.23
_exptl_crystal_size_min 0.22
_refine_diff_density_max 2.264
_refine_diff_density_min -6.390
_refine_diff_density_rms 0.141
_refine_ls_extinction_method none
_refine_ls_goodness_of_fit_ref 1.146
_refine_ls_hydrogen_treatment constr
_refine_ls_matrix_type full
_refine_ls_number_parameters 416
_refine_ls_number_reflns 9643
_refine_ls_number_restraints 0
_refine_ls_restrained_S_all 1.146
_refine_ls_R_factor_all 0.0547
_refine_ls_R_factor_gt 0.0402
_refine_ls_shift/su_max 0.001
_refine_ls_shift/su_mean 0.000
_refine_ls_structure_factor_coef Fsqd
_refine_ls_weighting_details 'calc w=1/[\s^2^(Fo^2^)+(0.0256P)^2^+5.8928P] where P=(Fo^2^+2Fc^2^)/3'
_refine_ls_weighting_scheme calc
_refine_ls_wR_factor_gt 0.0854
_refine_ls_wR_factor_ref 0.0949
_reflns_number_gt 7879
_reflns_number_total 9643
_reflns_threshold_expression >2sigma(I)
_cod_data_source_file om3010433_si_003.cif
_cod_data_source_block (NNfc)ErI(THF)2
_cod_original_cell_volume 1771.8(5)
_cod_original_sg_symbol_H-M P-1
_cod_database_code 4080283

loop_
_symmetry_equiv_pos_as_xyz
'x, y, z'
'-x, -y, -z'

loop_
_atom_site_label
_atom_site_type_symbol
_atom_site_fract_x
_atom_site_fract_y
_atom_site_fract_z
_atom_site_U_iso_or_equiv
_atom_site_adp_type
_atom_site_occupancy
_atom_site_symmetry_multiplicity
_atom_site_calc_flag
_atom_site_refinement_flags
_atom_site_disorder_assembly
_atom_site_disorder_group
Er1 Er 0.747302(18) 0.98217(2) 0.737971(14) 0.03242(7) Uani 1 1 d . . .
Fe1 Fe 1.04050(6) 0.96544(5) 0.74816(3) 0.02068(11) Uani 1 1 d . B .
Si2 Si 0.95976(13) 1.31515(13) 0.69622(8) 0.0295(3) Uani 1 1 d . . .
C1 C 0.8681(5) 0.8293(4) 0.7932(3) 0.0336(10) Uani 1 1 d . B .
C2 C 0.9041(5) 0.7623(4) 0.7224(3) 0.0315(9) Uani 1 1 d . . .
H2A H 0.8422 0.7055 0.6665 0.038 Uiso 1 1 calc R B .
C3 C 1.0409(6) 0.7888(5) 0.7452(3) 0.0381(11) Uani 1 1 d . B .
H3A H 1.0914 0.7528 0.7089 0.046 Uiso 1 1 calc R . .
C4 C 1.0944(6) 0.8766(5) 0.8290(3) 0.0419(12) Uani 1 1 d . . .
H4A H 1.1889 0.9124 0.8616 0.050 Uiso 1 1 calc R B .
C5 C 0.9907(6) 0.9031(5) 0.8584(3) 0.0393(12) Uani 1 1 d . B .
H5A H 1.0001 0.9625 0.9149 0.047 Uiso 1 1 calc R . .
C6 C 1.0253(4) 1.1207(4) 0.7062(2) 0.0201(7) Uani 1 1 d . B .
C7 C 1.0412(4) 1.0310(4) 0.6384(2) 0.0200(7) Uani 1 1 d . . .
H7A H 0.9751 0.9772 0.5836 0.024 Uiso 1 1 calc R B .
C8 C 1.1677(4) 1.0325(4) 0.6625(3) 0.0238(8) Uani 1 1 d . B .
H8A H 1.2066 0.9819 0.6271 0.029 Uiso 1 1 calc R . .
C9 C 1.2295(4) 1.1213(4) 0.7448(3) 0.0254(8) Uani 1 1 d . . .
H9A H 1.3192 1.1429 0.7779 0.031 Uiso 1 1 calc R B .
C10 C 1.1411(4) 1.1727(4) 0.7730(3) 0.0217(7) Uani 1 1 d . B .
H10A H 1.1579 1.2357 0.8295 0.026 Uiso 1 1 calc R . .
C16 C 0.5742(5) 0.4813(5) 0.7439(3) 0.0405(12) Uani 1 1 d . . .
H16A H 0.5748 0.3970 0.7450 0.061 Uiso 1 1 calc R A 3
H16B H 0.6517 0.5375 0.7177 0.061 Uiso 1 1 calc R A 3
H16C H 0.4873 0.4606 0.7104 0.061 Uiso 1 1 calc R A 3
C17 C 1.0570(6) 1.4446(5) 0.7997(3) 0.0385(11) Uani 1 1 d . B .
H17A H 0.9998 1.4234 0.8446 0.058 Uiso 1 1 calc R . .
H17B H 1.0794 1.5345 0.7923 0.058 Uiso 1 1 calc R . .
H17C H 1.1424 1.4434 0.8163 0.058 Uiso 1 1 calc R . .
C18 C 0.7931(7) 1.3142(8) 0.6701(5) 0.0660(19) Uani 1 1 d . B .
H18A H 0.7324 1.2757 0.7108 0.099 Uiso 1 1 calc R . .
H18B H 0.7481 1.2593 0.6118 0.099 Uiso 1 1 calc R . .
H18C H 0.8115 1.4069 0.6740 0.099 Uiso 1 1 calc R . .
C19 C 1.0671(6) 1.3713(5) 0.6089(3) 0.0351(10) Uani 1 1 d . B .
C20 C 1.2096(5) 1.3834(5) 0.6278(3) 0.0395(11) Uani 1 1 d . . .
H20A H 1.2636 1.4186 0.5837 0.059 Uiso 1 1 calc R B .
H20B H 1.1986 1.2941 0.6279 0.059 Uiso 1 1 calc R . .
H20C H 1.2576 1.4452 0.6840 0.059 Uiso 1 1 calc R . .
C21 C 1.0921(7) 1.5124(5) 0.6031(3) 0.0496(14) Uani 1 1 d . . .
H21A H 1.1384 1.5368 0.5542 0.074 Uiso 1 1 calc R B .
H21B H 1.1503 1.5790 0.6560 0.074 Uiso 1 1 calc R . .
H21C H 1.0035 1.5111 0.5956 0.074 Uiso 1 1 calc R . .
C22 C 0.9908(7) 1.2704(5) 0.5225(3) 0.0489(14) Uani 1 1 d . . .
H22A H 1.0461 1.3001 0.4778 0.073 Uiso 1 1 calc R B .
H22B H 0.9015 1.2657 0.5086 0.073 Uiso 1 1 calc R . .
H22C H 0.9759 1.1809 0.5258 0.073 Uiso 1 1 calc R . .
C23 C 0.5727(6) 0.7018(5) 0.5799(3) 0.0461(13) Uani 1 1 d . . .
H23A H 0.5136 0.6843 0.6247 0.055 Uiso 1 1 calc R B .
H23B H 0.6143 0.6422 0.5758 0.055 Uiso 1 1 calc R . .
C24 C 0.4901(6) 0.6768(6) 0.4958(4) 0.0634(19) Uani 1 1 d . B .
H24A H 0.4865 0.5997 0.4546 0.076 Uiso 1 1 calc R . .
H24B H 0.3945 0.6546 0.5030 0.076 Uiso 1 1 calc R . .
C25 C 0.5559(7) 0.7990(7) 0.4641(4) 0.068(2) Uani 1 1 d . . .
H25A H 0.5775 0.7778 0.4063 0.081 Uiso 1 1 calc R B .
H25B H 0.4934 0.8374 0.4602 0.081 Uiso 1 1 calc R . .
C26 C 0.6822(6) 0.8952(5) 0.5241(3) 0.0480(14) Uani 1 1 d . B .
H26A H 0.7638 0.9056 0.4979 0.058 Uiso 1 1 calc R . .
H26B H 0.6874 0.9847 0.5397 0.058 Uiso 1 1 calc R . .
C27 C 0.8899(6) 1.1746(6) 0.9338(3) 0.0499(14) Uani 1 1 d . . .
H27A H 0.9716 1.2064 0.9048 0.060 Uiso 1 1 calc R B .
H27B H 0.8887 1.1064 0.9635 0.060 Uiso 1 1 calc R . .
C28 C 0.8948(8) 1.2913(6) 0.9969(4) 0.063(2) Uani 1 1 d . B .
H28A H 0.9420 1.3763 0.9778 0.076 Uiso 1 1 calc R . .
H28B H 0.9417 1.3042 1.0546 0.076 Uiso 1 1 calc R . .
C29 C 0.7434(9) 1.2458(8) 0.9958(5) 0.0790(17) Uani 1 1 d . . .
H29A H 0.7084 1.1924 1.0389 0.095 Uiso 1 1 calc R B .
H29B H 0.7290 1.3251 1.0093 0.095 Uiso 1 1 calc R . .
C30 C 0.6685(9) 1.1606(8) 0.9073(5) 0.0790(17) Uani 1 1 d . B .
H30A H 0.5798 1.0817 0.9099 0.095 Uiso 1 1 calc R . .
H30B H 0.6503 1.2140 0.8721 0.095 Uiso 1 1 calc R . .
N1 N 0.7395(4) 0.8223(4) 0.7977(3) 0.0431(11) Uani 1 1 d . B .
N2 N 0.9182(3) 1.1541(4) 0.7039(2) 0.0247(7) Uani 1 1 d . B .
O1 O 0.6796(3) 0.8430(3) 0.60001(18) 0.0274(6) Uani 1 1 d . B .
O2 O 0.7644(4) 1.1170(4) 0.8722(2) 0.0517(11) Uani 1 1 d . B .
I1 I 0.47869(6) 0.98297(11) 0.68055(10) 0.0341(3) Uani 0.515(3) 1 d P B 1
I1A I 0.46817(7) 0.94282(14) 0.71654(11) 0.0378(4) Uani 0.485(3) 1 d P B 2
Si1 Si 0.6119(3) 0.7387(3) 0.85337(15) 0.0207(8) Uani 0.505(7) 1 d P B 3
C11 C 0.6657(11) 0.8243(10) 0.9712(6) 0.040(3) Uani 0.505(7) 1 d P B 3
H11D H 0.6397 0.7558 1.0046 0.060 Uiso 0.505(7) 1 calc PR B 3
H11E H 0.6194 0.8776 0.9864 0.060 Uiso 0.505(7) 1 calc PR B 3
H11F H 0.7659 0.8841 0.9839 0.060 Uiso 0.505(7) 1 calc PR B 3
C12 C 0.4432(10) 0.7266(10) 0.8189(7) 0.033(2) Uani 0.505(7) 1 d P B 3
H12A H 0.4106 0.6804 0.7581 0.050 Uiso 0.505(7) 1 calc PR B 3
H12B H 0.4544 0.8176 0.8278 0.050 Uiso 0.505(7) 1 calc PR B 3
H12C H 0.3758 0.6754 0.8527 0.050 Uiso 0.505(7) 1 calc PR B 3
C13 C 0.5891(10) 0.5618(9) 0.8406(5) 0.0229(17) Uani 0.505(7) 1 d P B 3
C14 C 0.7145(10) 0.5656(10) 0.8879(7) 0.039(2) Uani 0.505(7) 1 d P B 3
H14D H 0.7230 0.4876 0.8597 0.058 Uiso 0.505(7) 1 calc PR B 3
H14E H 0.7028 0.5624 0.9474 0.058 Uiso 0.505(7) 1 calc PR B 3
H14F H 0.7980 0.6492 0.8869 0.058 Uiso 0.505(7) 1 calc PR B 3
C15 C 0.4591(9) 0.4748(9) 0.8771(6) 0.032(2) Uani 0.505(7) 1 d P B 3
H15A H 0.4496 0.3852 0.8736 0.048 Uiso 0.505(7) 1 calc PR B 3
H15B H 0.3771 0.4653 0.8438 0.048 Uiso 0.505(7) 1 calc PR B 3
H15C H 0.4682 0.5189 0.9371 0.048 Uiso 0.505(7) 1 calc PR B 3
Si1A Si 0.6582(3) 0.7112(3) 0.86799(17) 0.0218(8) Uani 0.495(7) 1 d P B 4
C11A C 0.7411(11) 0.7869(10) 0.9849(6) 0.038(3) Uani 0.495(7) 1 d P B 4
H11A H 0.6789 0.7337 1.0204 0.058 Uiso 0.495(7) 1 calc PR B 4
H11B H 0.7587 0.8803 1.0013 0.058 Uiso 0.495(7) 1 calc PR B 4
H11C H 0.8284 0.7859 0.9934 0.058 Uiso 0.495(7) 1 calc PR B 4
C12A C 0.4870(10) 0.7014(10) 0.8585(8) 0.037(2) Uani 0.495(7) 1 d P B 4
H12D H 0.4530 0.6892 0.7983 0.056 Uiso 0.495(7) 1 calc PR B 4
H12E H 0.4953 0.7852 0.8926 0.056 Uiso 0.495(7) 1 calc PR B 4
H12F H 0.4222 0.6247 0.8796 0.056 Uiso 0.495(7) 1 calc PR B 4
C13A C 0.6351(10) 0.5335(9) 0.8388(6) 0.0224(18) Uani 0.495(7) 1 d P B 4
C14A C 0.7723(9) 0.5359(9) 0.8635(6) 0.0288(19) Uani 0.495(7) 1 d P B 4
H14A H 0.7565 0.4431 0.8524 0.043 Uiso 0.495(7) 1 calc PR B 4
H14B H 0.8080 0.5799 0.9244 0.043 Uiso 0.495(7) 1 calc PR B 4
H14C H 0.8395 0.5863 0.8292 0.043 Uiso 0.495(7) 1 calc PR B 4
C15A C 0.5295(9) 0.4421(9) 0.8879(6) 0.031(2) Uani 0.495(7) 1 d P B 4
H15D H 0.4680 0.3535 0.8491 0.046 Uiso 0.495(7) 1 calc PR B 4
H15E H 0.4751 0.4837 0.9100 0.046 Uiso 0.495(7) 1 calc PR B 4
H15F H 0.5783 0.4309 0.9357 0.046 Uiso 0.495(7) 1 calc PR B 4

loop_
_atom_site_aniso_label
_atom_site_aniso_U_11
_atom_site_aniso_U_22
_atom_site_aniso_U_33
_atom_site_aniso_U_23
_atom_site_aniso_U_13
_atom_site_aniso_U_12
Er1 0.01339(8) 0.03214(11) 0.03360(11) -0.01528(8) 0.00423(7) 0.00500(7)
Fe1 0.0203(3) 0.0185(3) 0.0182(3) 0.0036(2) 0.0005(2) 0.0061(2)
Si2 0.0359(6) 0.0381(7) 0.0233(6) -0.0002(5) -0.0019(5) 0.0285(6)
C1 0.044(3) 0.0185(19) 0.021(2) 0.0037(16) 0.0056(18) 0.0014(17)
C2 0.042(2) 0.0181(19) 0.022(2) 0.0027(16) 0.0050(18) 0.0064(17)
C3 0.050(3) 0.024(2) 0.037(3) 0.0068(19) 0.000(2) 0.016(2)
C4 0.054(3) 0.029(2) 0.033(3) 0.011(2) -0.008(2) 0.014(2)
C5 0.055(3) 0.025(2) 0.019(2) 0.0070(17) -0.001(2) 0.005(2)
C6 0.0160(16) 0.0213(18) 0.0206(18) 0.0019(14) 0.0032(14) 0.0085(14)
C7 0.0203(17) 0.0241(18) 0.0178(17) 0.0062(14) 0.0061(14) 0.0118(15)
C8 0.0194(17) 0.0255(19) 0.029(2) 0.0081(16) 0.0089(15) 0.0120(15)
C9 0.0150(17) 0.0236(19) 0.035(2) 0.0053(17) 0.0009(15) 0.0084(14)
C10 0.0164(16) 0.0201(18) 0.0244(19) 0.0027(15) 0.0022(14) 0.0068(14)
C16 0.036(2) 0.036(2) 0.026(2) 0.0051(19) -0.0030(19) 0.0008(19)
C17 0.060(3) 0.035(3) 0.026(2) -0.0015(19) 0.003(2) 0.031(2)
C18 0.063(4) 0.091(5) 0.068(4) 0.012(4) -0.001(3) 0.062(4)
C19 0.056(3) 0.031(2) 0.022(2) 0.0040(18) 0.001(2) 0.026(2)
C20 0.048(3) 0.033(2) 0.042(3) 0.013(2) 0.018(2) 0.021(2)
C21 0.081(4) 0.037(3) 0.034(3) 0.005(2) -0.004(3) 0.034(3)
C22 0.080(4) 0.036(3) 0.023(2) 0.002(2) 0.002(2) 0.026(3)
C23 0.046(3) 0.027(2) 0.040(3) -0.009(2) -0.010(2) 0.006(2)
C24 0.043(3) 0.055(4) 0.045(3) 0.004(3) -0.015(3) -0.009(3)
C25 0.049(4) 0.069(4) 0.049(4) 0.005(3) -0.024(3) 0.007(3)
C26 0.054(3) 0.036(3) 0.035(3) 0.003(2) -0.020(2) 0.012(2)
C27 0.056(3) 0.042(3) 0.028(3) -0.007(2) 0.015(2) 0.011(2)
C28 0.098(5) 0.032(3) 0.031(3) -0.004(2) 0.024(3) 0.011(3)
C29 0.099(4) 0.073(3) 0.064(3) -0.010(3) 0.035(3) 0.048(3)
C30 0.099(4) 0.073(3) 0.064(3) -0.010(3) 0.035(3) 0.048(3)
N1 0.034(2) 0.033(2) 0.027(2) -0.0075(16) 0.0155(17) -0.0076(16)
N2 0.0193(15) 0.0322(18) 0.0223(16) -0.0024(14) 0.0002(13) 0.0161(14)
O1 0.0234(14) 0.0257(15) 0.0255(15) -0.0041(12) -0.0048(11) 0.0106(12)
O2 0.041(2) 0.0378(19) 0.048(2) -0.0181(16) 0.0232(17) 0.0058(16)
I1 0.0197(3) 0.0407(4) 0.0477(6) 0.0105(4) 0.0032(3) 0.0197(3)
I1A 0.0206(3) 0.0464(5) 0.0490(7) 0.0025(5) 0.0009(3) 0.0223(3)
Si1 0.0218(14) 0.0167(11) 0.0176(11) 0.0029(8) 0.0049(9) 0.0049(9)
C11 0.046(6) 0.028(5) 0.022(4) 0.005(4) 0.009(4) 0.000(4)
C12 0.027(4) 0.030(5) 0.044(6) 0.014(4) 0.019(4) 0.013(4)
C13 0.024(4) 0.019(4) 0.022(4) 0.006(3) -0.002(3) 0.008(3)
C14 0.027(5) 0.035(5) 0.053(6) 0.022(5) -0.001(5) 0.011(4)
C15 0.030(5) 0.031(5) 0.024(4) 0.008(3) 0.002(3) 0.005(4)
Si1A 0.0169(12) 0.0208(12) 0.0204(12) -0.0001(9) 0.0061(9) 0.0048(10)
C11A 0.039(5) 0.030(5) 0.021(4) 0.000(4) 0.008(4) -0.002(4)
C12A 0.030(5) 0.030(5) 0.051(6) 0.004(4) 0.013(5) 0.016(4)
C13A 0.018(4) 0.022(4) 0.023(4) 0.002(3) 0.003(4) 0.008(3)
C14A 0.024(4) 0.032(5) 0.028(4) 0.010(4) -0.001(3) 0.012(4)
C15A 0.027(4) 0.023(4) 0.032(5) 0.004(3) 0.010(4) 0.005(3)

loop_
_atom_type_symbol
_atom_type_description
_atom_type_scat_dispersion_real
_atom_type_scat_dispersion_imag
_atom_type_scat_source
C C 0.0033 0.0016 'International Tables Vol C Tables 4.2.6.8 and 6.1.1.4'
H H 0.0000 0.0000 'International Tables Vol C Tables 4.2.6.8 and 6.1.1.4'
N N 0.0061 0.0033 'International Tables Vol C Tables 4.2.6.8 and 6.1.1.4'
O O 0.0106 0.0060 'International Tables Vol C Tables 4.2.6.8 and 6.1.1.4'
Si Si 0.0817 0.0704 'International Tables Vol C Tables 4.2.6.8 and 6.1.1.4'
Fe Fe 0.3463 0.8444 'International Tables Vol C Tables 4.2.6.8 and 6.1.1.4'
I I -0.4742 1.8119 'International Tables Vol C Tables 4.2.6.8 and 6.1.1.4'
Er Er -0.2586 4.9576 'International Tables Vol C Tables 4.2.6.8 and 6.1.1.4'

loop_
_geom_angle_atom_site_label_1
_geom_angle_atom_site_label_2
_geom_angle_atom_site_label_3
_geom_angle
N2 Er1 N1 132.53(14)
N2 Er1 O1 94.35(11)
N1 Er1 O1 93.02(12)
N2 Er1 O2 91.93(12)
N1 Er1 O2 91.31(15)
O1 Er1 O2 166.75(12)
N2 Er1 C6 28.74(11)
N1 Er1 C6 104.65(13)
O1 Er1 C6 89.82(10)
O2 Er1 C6 101.19(11)
N2 Er1 C1 105.23(12)
N1 Er1 C1 27.92(14)
O1 Er1 C1 90.13(11)
O2 Er1 C1 99.47(14)
C6 Er1 C1 76.88(12)
N2 Er1 I1A 121.02(10)
N1 Er1 I1A 106.33(12)
O1 Er1 I1A 84.70(7)
O2 Er1 I1A 82.07(10)
C6 Er1 I1A 148.76(9)
C1 Er1 I1A 133.70(10)
N2 Er1 I1 107.45(9)
N1 Er1 I1 120.00(11)
O1 Er1 I1 79.23(7)
O2 Er1 I1 87.76(11)
C6 Er1 I1 134.30(9)
C1 Er1 I1 146.24(9)
I1A Er1 I1 14.75(2)
N2 Er1 Fe1 67.12(9)
N1 Er1 Fe1 66.37(11)
O1 Er1 Fe1 87.96(7)
O2 Er1 Fe1 105.23(10)
C6 Er1 Fe1 38.50(8)
C1 Er1 Fe1 38.47(9)
I1A Er1 Fe1 169.40(3)
I1 Er1 Fe1 165.79(3)
C4 Fe1 C8 115.8(2)
C4 Fe1 C3 41.2(2)
C8 Fe1 C3 99.28(19)
C4 Fe1 C9 100.5(2)
C8 Fe1 C9 40.81(17)
C3 Fe1 C9 113.4(2)
C4 Fe1 C5 40.6(2)
C8 Fe1 C5 154.5(2)
C3 Fe1 C5 68.6(2)
C9 Fe1 C5 121.75(19)
C4 Fe1 C7 154.7(2)
C8 Fe1 C7 41.13(15)
C3 Fe1 C7 120.59(18)
C9 Fe1 C7 68.44(16)
C5 Fe1 C7 164.1(2)
C4 Fe1 C2 68.8(2)
C8 Fe1 C2 117.39(17)
C3 Fe1 C2 40.6(2)
C9 Fe1 C2 150.30(18)
C5 Fe1 C2 68.63(18)
C7 Fe1 C2 109.10(17)
C4 Fe1 C10 118.78(18)
C8 Fe1 C10 68.84(16)
C3 Fe1 C10 150.99(19)
C9 Fe1 C10 40.70(15)
C5 Fe1 C10 110.48(18)
C7 Fe1 C10 68.32(16)
C2 Fe1 C10 168.18(18)
C4 Fe1 C6 157.65(18)
C8 Fe1 C6 68.69(15)
C3 Fe1 C6 160.56(18)
C9 Fe1 C6 68.04(15)
C5 Fe1 C6 128.36(19)
C7 Fe1 C6 40.53(14)
C2 Fe1 C6 130.43(17)
C10 Fe1 C6 40.29(15)
C4 Fe1 C1 68.5(2)
C8 Fe1 C1 156.59(17)
C3 Fe1 C1 68.3(2)
C9 Fe1 C1 161.98(17)
C5 Fe1 C1 40.83(19)
C7 Fe1 C1 127.32(17)
C2 Fe1 C1 40.59(17)
C10 Fe1 C1 131.16(17)
C6 Fe1 C1 116.82(18)
C4 Fe1 Er1 124.31(17)
C8 Fe1 Er1 119.63(12)
C3 Fe1 Er1 121.85(16)
C9 Fe1 Er1 124.46(11)
C5 Fe1 Er1 85.24(17)
C7 Fe1 Er1 78.86(10)
C2 Fe1 Er1 81.97(14)
C10 Fe1 Er1 86.21(11)
C6 Fe1 Er1 58.12(10)
C1 Fe1 Er1 58.88(14)
N2 Si2 C18 106.9(3)
N2 Si2 C17 112.2(2)
C18 Si2 C17 108.1(3)
N2 Si2 C19 113.19(18)
C18 Si2 C19 108.5(3)
C17 Si2 C19 107.7(2)
N1 C1 C2 126.5(4)
N1 C1 C5 127.5(4)
C2 C1 C5 106.0(5)
N1 C1 Fe1 130.0(3)
C2 C1 Fe1 67.6(2)
C5 C1 Fe1 67.4(3)
N1 C1 Er1 47.4(2)
C2 C1 Er1 111.6(3)
C5 C1 Er1 117.1(3)
Fe1 C1 Er1 82.65(14)
C3 C2 C1 108.9(4)
C3 C2 Fe1 69.1(3)
C1 C2 Fe1 71.8(2)
C3 C2 H2A 125.6
C1 C2 H2A 125.6
Fe1 C2 H2A 125.6
C2 C3 C4 108.0(5)
C2 C3 Fe1 70.3(3)
C4 C3 Fe1 69.0(3)
C2 C3 H3A 126.0
C4 C3 H3A 126.0
Fe1 C3 H3A 126.0
C5 C4 C3 108.4(5)
C5 C4 Fe1 70.6(3)
C3 C4 Fe1 69.8(3)
C5 C4 H4A 125.8
C3 C4 H4A 125.8
Fe1 C4 H4A 125.8
C4 C5 C1 108.6(4)
C4 C5 Fe1 68.8(3)
C1 C5 Fe1 71.7(2)
C4 C5 H5A 125.7
C1 C5 H5A 125.7
Fe1 C5 H5A 125.7
N2 C6 C10 127.7(3)
N2 C6 C7 125.6(3)
C10 C6 C7 106.7(3)
N2 C6 Fe1 131.4(3)
C10 C6 Fe1 68.0(2)
C7 C6 Fe1 67.7(2)
N2 C6 Er1 48.36(19)
C10 C6 Er1 121.4(3)
C7 C6 Er1 107.6(2)
Fe1 C6 Er1 83.38(12)
C8 C7 C6 108.6(3)
C8 C7 Fe1 68.6(2)
C6 C7 Fe1 71.8(2)
C8 C7 H7A 125.7
C6 C7 H7A 125.7
Fe1 C7 H7A 125.7
C9 C8 C7 107.6(3)
C9 C8 Fe1 70.2(2)
C7 C8 Fe1 70.3(2)
C9 C8 H8A 126.2
C7 C8 H8A 126.2
Fe1 C8 H8A 126.2
C8 C9 C10 108.5(3)
C8 C9 Fe1 69.0(2)
C10 C9 Fe1 70.2(2)
C8 C9 H9A 125.7
C10 C9 H9A 125.7
Fe1 C9 H9A 125.7
C9 C10 C6 108.5(3)
C9 C10 Fe1 69.1(2)
C6 C10 Fe1 71.7(2)
C9 C10 H10A 125.7
C6 C10 H10A 125.7
Fe1 C10 H10A 125.7
C13A C16 C13 26.5(4)
C13A C16 H16A 89.1
C13 C16 H16A 109.5
C13A C16 H16B 102.3
C13 C16 H16B 109.5
H16A C16 H16B 109.5
C13A C16 H16C 134.3
C13 C16 H16C 109.5
H16A C16 H16C 109.5
H16B C16 H16C 109.5
Si2 C17 H17A 109.5
Si2 C17 H17B 109.5
H17A C17 H17B 109.5
Si2 C17 H17C 109.5
H17A C17 H17C 109.5
H17B C17 H17C 109.5
Si2 C18 H18A 109.5
Si2 C18 H18B 109.5
H18A C18 H18B 109.5
Si2 C18 H18C 109.5
H18A C18 H18C 109.5
H18B C18 H18C 109.5
C22 C19 C20 109.1(4)
C22 C19 C21 109.4(4)
C20 C19 C21 106.7(4)
C22 C19 Si2 109.8(4)
C20 C19 Si2 112.2(3)
C21 C19 Si2 109.6(4)
C19 C20 H20A 109.5
C19 C20 H20B 109.5
H20A C20 H20B 109.5
C19 C20 H20C 109.5
H20A C20 H20C 109.5
H20B C20 H20C 109.5
C19 C21 H21A 109.5
C19 C21 H21B 109.5
H21A C21 H21B 109.5
C19 C21 H21C 109.5
H21A C21 H21C 109.5
H21B C21 H21C 109.5
C19 C22 H22A 109.5
C19 C22 H22B 109.5
H22A C22 H22B 109.5
C19 C22 H22C 109.5
H22A C22 H22C 109.5
H22B C22 H22C 109.5
O1 C23 C24 106.1(4)
O1 C23 H23A 110.5
C24 C23 H23A 110.5
O1 C23 H23B 110.5
C24 C23 H23B 110.5
H23A C23 H23B 108.7
C25 C24 C23 108.2(5)
C25 C24 H24A 110.1
C23 C24 H24A 110.1
C25 C24 H24B 110.1
C23 C24 H24B 110.1
H24A C24 H24B 108.4
C26 C25 C24 107.5(5)
C26 C25 H25A 110.2
C24 C25 H25A 110.2
C26 C25 H25B 110.2
C24 C25 H25B 110.2
H25A C25 H25B 108.5
O1 C26 C25 107.6(5)
O1 C26 H26A 110.2
C25 C26 H26A 110.2
O1 C26 H26B 110.2
C25 C26 H26B 110.2
H26A C26 H26B 108.5
O2 C27 C28 106.4(5)
O2 C27 H27A 110.4
C28 C27 H27A 110.4
O2 C27 H27B 110.4
C28 C27 H27B 110.4
H27A C27 H27B 108.6
C27 C28 C29 101.9(5)
C27 C28 H28A 111.4
C29 C28 H28A 111.4
C27 C28 H28B 111.4
C29 C28 H28B 111.4
H28A C28 H28B 109.3
C30 C29 C28 107.4(5)
C30 C29 H29A 110.2
C28 C29 H29A 110.2
C30 C29 H29B 110.2
C28 C29 H29B 110.2
H29A C29 H29B 108.5
O2 C30 C29 103.9(6)
O2 C30 H30A 111.0
C29 C30 H30A 111.0
O2 C30 H30B 111.0
C29 C30 H30B 111.0
H30A C30 H30B 109.0
C1 N1 Si1 131.2(4)
C1 N1 Si1A 106.3(4)
Si1 N1 Si1A 24.89(11)
C1 N1 Er1 104.6(3)
Si1 N1 Er1 123.1(3)
Si1A N1 Er1 147.2(3)
C6 N2 Si2 118.0(3)
C6 N2 Er1 102.9(2)
Si2 N2 Er1 137.79(18)
C23 O1 C26 108.7(3)
C23 O1 Er1 122.6(3)
C26 O1 Er1 122.0(3)
C27 O2 C30 110.2(4)
C27 O2 Er1 118.4(3)
C30 O2 Er1 131.4(4)
N1 Si1 C12 114.8(4)
N1 Si1 C11 110.5(3)
C12 Si1 C11 107.0(5)
N1 Si1 C13 107.3(4)
C12 Si1 C13 109.6(4)
C11 Si1 C13 107.4(4)
Si1 C11 H11D 109.5
Si1 C11 H11E 109.5
H11D C11 H11E 109.5
Si1 C11 H11F 109.5
H11D C11 H11F 109.5
H11E C11 H11F 109.5
Si1 C12 H12A 109.5
Si1 C12 H12B 109.5
H12A C12 H12B 109.5
Si1 C12 H12C 109.5
H12A C12 H12C 109.5
H12B C12 H12C 109.5
C14 C13 C15 109.0(7)
C14 C13 C16 103.3(8)
C15 C13 C16 107.9(6)
C14 C13 Si1 111.4(6)
C15 C13 Si1 109.1(7)
C16 C13 Si1 115.8(5)
C13 C14 H14D 109.5
C13 C14 H14E 109.5
H14D C14 H14E 109.5
C13 C14 H14F 109.5
H14D C14 H14F 109.5
H14E C14 H14F 109.5
C13 C15 H15A 109.5
C13 C15 H15B 109.5
H15A C15 H15B 109.5
C13 C15 H15C 109.5
H15A C15 H15C 109.5
H15B C15 H15C 109.5
N1 Si1A C12A 100.3(4)
N1 Si1A C11A 114.1(3)
C12A Si1A C11A 107.1(5)
N1 Si1A C13A 117.8(3)
C12A Si1A C13A 109.6(4)
C11A Si1A C13A 107.3(5)
Si1A C11A H11A 109.5
Si1A C11A H11B 109.5
H11A C11A H11B 109.5
Si1A C11A H11C 109.5
H11A C11A H11C 109.5
H11B C11A H11C 109.5
Si1A C12A H12D 109.5
Si1A C12A H12E 109.5
H12D C12A H12E 109.5
Si1A C12A H12F 109.5
H12D C12A H12F 109.5
H12E C12A H12F 109.5
C16 C13A C15A 108.1(7)
C16 C13A C14A 115.6(7)
C15A C13A C14A 107.3(8)
C16 C13A Si1A 104.5(6)
C15A C13A Si1A 110.4(6)
C14A C13A Si1A 110.8(6)
C13A C14A H14A 109.5
C13A C14A H14B 109.5
H14A C14A H14B 109.5
C13A C14A H14C 109.5
H14A C14A H14C 109.5
H14B C14A H14C 109.5
C13A C15A H15D 109.5
C13A C15A H15E 109.5
H15D C15A H15E 109.5
C13A C15A H15F 109.5
H15D C15A H15F 109.5
H15E C15A H15F 109.5

loop_
_geom_bond_atom_site_label_1
_geom_bond_atom_site_label_2
_geom_bond_distance
Er1 N2 2.200(4)
Er1 N1 2.206(5)
Er1 O1 2.331(3)
Er1 O2 2.359(3)
Er1 C6 2.869(4)
Er1 C1 2.897(5)
Er1 I1A 2.9113(8)
Er1 I1 3.0839(10)
Er1 Fe1 3.3565(7)
Fe1 C4 2.023(5)
Fe1 C8 2.025(4)
Fe1 C3 2.034(5)
Fe1 C9 2.040(4)
Fe1 C5 2.048(4)
Fe1 C7 2.048(4)
Fe1 C2 2.050(4)
Fe1 C10 2.054(4)
Fe1 C6 2.103(4)
Fe1 C1 2.105(4)
Si2 N2 1.725(4)
Si2 C18 1.874(6)
Si2 C17 1.879(5)
Si2 C19 1.907(5)
C1 N1 1.402(7)
C1 C2 1.442(6)
C1 C5 1.450(7)
C2 C3 1.416(7)
C2 H2A 1.0000
C3 C4 1.426(7)
C3 H3A 1.0000
C4 C5 1.412(8)
C4 H4A 1.0000
C5 H5A 1.0000
C6 N2 1.415(5)
C6 C10 1.433(5)
C6 C7 1.439(5)
C7 C8 1.431(5)
C7 H7A 1.0000
C8 C9 1.417(6)
C8 H8A 1.0000
C9 C10 1.424(5)
C9 H9A 1.0000
C10 H10A 1.0000
C16 C13A 1.521(10)
C16 C13 1.614(10)
C16 H16A 0.9800
C16 H16B 0.9800
C16 H16C 0.9800
C17 H17A 0.9800
C17 H17B 0.9800
C17 H17C 0.9800
C18 H18A 0.9800
C18 H18B 0.9800
C18 H18C 0.9800
C19 C22 1.532(7)
C19 C20 1.532(7)
C19 C21 1.541(7)
C20 H20A 0.9800
C20 H20B 0.9800
C20 H20C 0.9800
C21 H21A 0.9800
C21 H21B 0.9800
C21 H21C 0.9800
C22 H22A 0.9800
C22 H22B 0.9800
C22 H22C 0.9800
C23 O1 1.455(5)
C23 C24 1.491(8)
C23 H23A 0.9900
C23 H23B 0.9900
C24 C25 1.460(9)
C24 H24A 0.9900
C24 H24B 0.9900
C25 C26 1.458(7)
C25 H25A 0.9900
C25 H25B 0.9900
C26 O1 1.456(6)
C26 H26A 0.9900
C26 H26B 0.9900
C27 O2 1.450(7)
C27 C28 1.506(7)
C27 H27A 0.9900
C27 H27B 0.9900
C28 C29 1.509(10)
C28 H28A 0.9900
C28 H28B 0.9900
C29 C30 1.505(10)
C29 H29A 0.9900
C29 H29B 0.9900
C30 O2 1.477(7)
C30 H30A 0.9900
C30 H30B 0.9900
N1 Si1 1.713(4)
N1 Si1A 1.821(5)
Si1 C12 1.860(11)
Si1 C11 1.886(9)
Si1 C13 1.906(10)
C11 H11D 0.9800
C11 H11E 0.9800
C11 H11F 0.9800
C12 H12A 0.9800
C12 H12B 0.9800
C12 H12C 0.9800
C13 C14 1.530(13)
C13 C15 1.550(12)
C14 H14D 0.9800
C14 H14E 0.9800
C14 H14F 0.9800
C15 H15A 0.9800
C15 H15B 0.9800
C15 H15C 0.9800
Si1A C12A 1.852(10)
Si1A C11A 1.895(10)
Si1A C13A 1.905(10)
C11A H11A 0.9800
C11A H11B 0.9800
C11A H11C 0.9800
C12A H12D 0.9800
C12A H12E 0.9800
C12A H12F 0.9800
C13A C15A 1.540(12)
C13A C14A 1.542(13)
C14A H14A 0.9800
C14A H14B 0.9800
C14A H14C 0.9800
C15A H15D 0.9800
C15A H15E 0.9800
C15A H15F 0.9800
